data_1007010
loop_
_publ_author_name
'Masse, R.'
'Guitel, J. C.'
'Durif, A.'

_publ_section_title
;
 Structure cristalline du tetrametaphosphate de praseodyme-ammonium,
 PrNH~4~P~4~O~12~. Donnees cristallographiques de PrNH~4~P~4~O~12~
;
_journal_coden_ASTM ACBCAR
_journal_issue 2
_journal_name_full 'Acta Crystallographica B (24,1968-38,1982)'
_journal_page_first 630
_journal_page_last 632
_journal_paper_doi 10.1107/S056774087700435X
_journal_volume 33
_journal_year 1977
_chemical_formula_structural 'PR N H4 P4 O12'
_chemical_formula_sum 'H4 N O12 P4 Pr'
_chemical_name_systematic 'PRASEODYMIUM AMMONIUM CYCLO-TETRAPHOSPHATE'
_space_group_IT_number 15
_symmetry_cell_setting monoclinic
_symmetry_Int_Tables_number 15
_symmetry_space_group_name_Hall '-C 2yc'
_symmetry_space_group_name_H-M 'C 1 2/c 1'
_cell_angle_alpha 90
_cell_angle_beta 110.34(8)
_cell_angle_gamma 90
_cell_formula_units_Z 4
_cell_length_a 7.916(5)
_cell_length_b 12.647(10)
_cell_length_c 10.672(9)
_cell_volume 1001.8
_refine_ls_R_factor_all 0.045
_cod_database_code 1007010

loop_
_symmetry_equiv_pos_as_xyz
x,y,z
-x,y,1/2-z
-x,-y,-z
x,-y,1/2+z
1/2+x,1/2+y,z
1/2-x,1/2+y,1/2-z
1/2-x,1/2-y,-z
1/2+x,1/2-y,1/2+z

loop_
_atom_site_label
_atom_site_type_symbol
_atom_site_symmetry_multiplicity
_atom_site_Wyckoff_symbol
_atom_site_fract_x
_atom_site_fract_y
_atom_site_fract_z
_atom_site_occupancy
_atom_site_attached_hydrogens
_atom_site_calc_flag
Pr1 Pr3+ 4 e 0. 0.12086(5) 0.25 1. 0 d
P1 P5+ 8 f 0.4617(3) 0.1690(2) 0.5024(2) 1. 0 d
P2 P5+ 8 f 0.2855(3) 0.9790(2) 0.5611(2) 1. 0 d
O1 O2- 8 f 0.4058(7) 0.8756(5) 0.5681(6) 1. 0 d
O2 O2- 8 f 0.4312(7) 0.0722(4) 0.5885(5) 1. 0 d
O3 O2- 8 f 0.2933(8) 0.1986(4) 0.3907(6) 1. 0 d
O4 O2- 8 f 0.5610(8) 0.2523(5) 0.5983(6) 1. 0 d
O5 O2- 8 f 0.2238(8) 0.9727(5) 0.6763(6) 1. 0 d
O6 O2- 8 f 0.1518(8) -0.0100(5) 0.4244(6) 1. 0 d
N1 N3- 4 e 0. 0.8189(8) 0.25 1. 4 d

loop_
_atom_type_symbol
_atom_type_oxidation_number
Pr3+ 3.000
P5+ 5.000
O2- -2.000
N3- -3.000
H1+ 1.000
